data_1572300
loop_
_publ_author_name
'Li, Yu-Hao'
'Cui, Min'
'Gong, Yi'
'Xu, Tian-Yi'
'Tong, Fei'

_publ_section_title
;
 Size Reduction to Enhance Crystal-to-Liquid Phase Transition Induced by
 E-to-Z Photoisomerization Based on Molecular Crystals of Phenylbutadiene
 Ester
;
_journal_issue 15
_journal_name_full Materials
_journal_page_first 3664
_journal_paper_doi 10.3390/ma17153664
_journal_volume 17
_journal_year 2024
_chemical_formula_sum 'C14 H14 O4'
_chemical_formula_weight 246.25
_space_group_crystal_system orthorhombic
_space_group_IT_number 56
_space_group_name_Hall '-P 2ab 2ac'
_space_group_name_H-M_alt 'P c c n'
_atom_sites_solution_hydrogens geom
_audit_creation_method SHELXL-2013
_cell_angle_alpha 90
_cell_angle_beta 90
_cell_angle_gamma 90
_cell_formula_units_Z 8
_cell_length_a 15.2382(5)
_cell_length_b 11.8007(4)
_cell_length_c 14.4932(5)
_cell_measurement_reflns_used 5061
_cell_measurement_temperature 213(2)
_cell_measurement_theta_max 54.522
_cell_measurement_theta_min 4.366
_cell_volume 2606.19(15)
_computing_cell_refinement 'Bruker SAINT'
_computing_data_collection 'Bruker APEX2'
_computing_data_reduction 'Bruker SAINT'
_computing_molecular_graphics 'Bruker SHELXTL'
_computing_publication_material 'Bruker SHELXTL'
_computing_structure_refinement 'SHELXL-2013 (Sheldrick, 2013)'
_computing_structure_solution 'SHELXS-97 (Sheldrick 2008)'
_diffrn_ambient_temperature 213(2)
_diffrn_measured_fraction_theta_full 0.992
_diffrn_measured_fraction_theta_max 0.993
_diffrn_measurement_device_type 'Bruker APEX-II CCD'
_diffrn_measurement_method '\f and \w scans'
_diffrn_radiation_type MoK\a
_diffrn_radiation_wavelength 0.71073
_diffrn_reflns_av_R_equivalents 0.0281
_diffrn_reflns_av_unetI/netI 0.0240
_diffrn_reflns_Laue_measured_fraction_full 0.992
_diffrn_reflns_Laue_measured_fraction_max 0.993
_diffrn_reflns_limit_h_max 18
_diffrn_reflns_limit_h_min -18
_diffrn_reflns_limit_k_max 14
_diffrn_reflns_limit_k_min -11
_diffrn_reflns_limit_l_max 17
_diffrn_reflns_limit_l_min -17
_diffrn_reflns_number 12165
_diffrn_reflns_point_group_measured_fraction_full 0.992
_diffrn_reflns_point_group_measured_fraction_max 0.993
_diffrn_reflns_theta_full 25.242
_diffrn_reflns_theta_max 25.998
_diffrn_reflns_theta_min 2.673
_exptl_absorpt_coefficient_mu 0.092
_exptl_absorpt_correction_T_max 0.7456
_exptl_absorpt_correction_T_min 0.6796
_exptl_absorpt_correction_type multi-scan
_exptl_absorpt_process_details sadabs
_exptl_crystal_colour colorless
_exptl_crystal_density_diffrn 1.255
_exptl_crystal_description prismatic
_exptl_crystal_F_000 1040
_exptl_crystal_size_max 0.180
_exptl_crystal_size_mid 0.150
_exptl_crystal_size_min 0.130
_refine_diff_density_max 0.377
_refine_diff_density_min -0.303
_refine_diff_density_rms 0.034
_refine_ls_extinction_coef 0.028(5)
_refine_ls_extinction_expression Fc^*^=kFc[1+0.001xFc^2^\l^3^/sin(2\q)]^-1/4^
_refine_ls_extinction_method SHELXL
_refine_ls_goodness_of_fit_ref 1.024
_refine_ls_hydrogen_treatment constr
_refine_ls_matrix_type full
_refine_ls_number_parameters 166
_refine_ls_number_reflns 2539
_refine_ls_number_restraints 0
_refine_ls_restrained_S_all 1.024
_refine_ls_R_factor_all 0.0564
_refine_ls_R_factor_gt 0.0442
_refine_ls_shift/su_max 0.002
_refine_ls_shift/su_mean 0.000
_refine_ls_structure_factor_coef Fsqd
_refine_ls_weighting_details 'w=1/[\s^2^(Fo^2^)+(0.0586P)^2^+0.8958P] where P=(Fo^2^+2Fc^2^)/3'
_refine_ls_weighting_scheme calc
_refine_ls_wR_factor_gt 0.1110
_refine_ls_wR_factor_ref 0.1225
_reflns_Friedel_coverage 0.000
_reflns_number_gt 2068
_reflns_number_total 2539
_reflns_threshold_expression 'I > 2\s(I)'
_cod_data_source_file E-PADM.cif
_cod_data_source_block d8v22220
_cod_database_code 1572300
_shelx_space_group_comment
; 
The symmetry employed for this shelxl refinement is uniquely defined 
by the following loop, which should always be used as a source of 
symmetry information in preference to the above space-group names. 
They are only intended as comments. 
;
_shelx_estimated_absorpt_t_min 0.984
_shelx_estimated_absorpt_t_max 0.988
_shelxl_version_number 2013-4

loop_
_space_group_symop_operation_xyz
'x, y, z'
'-x+1/2, -y+1/2, z'
'-x, y+1/2, -z+1/2'
'x+1/2, -y, -z+1/2'
'-x, -y, -z'
'x-1/2, y-1/2, -z'
'x, -y-1/2, z-1/2'
'-x-1/2, y, z-1/2'

loop_
_atom_site_label
_atom_site_type_symbol
_atom_site_fract_x
_atom_site_fract_y
_atom_site_fract_z
_atom_site_U_iso_or_equiv
_atom_site_adp_type
_atom_site_occupancy
_atom_site_site_symmetry_order
_atom_site_calc_flag
_atom_site_refinement_flags_posn
_atom_site_refinement_flags_adp
_atom_site_refinement_flags_occupancy
_atom_site_disorder_assembly
_atom_site_disorder_group
O1 O 0.77696(7) 0.59398(10) 0.27430(9) 0.0514(4) Uani 1 1 d . . . . .
O2 O 0.73191(8) 0.41528(10) 0.29229(10) 0.0539(4) Uani 1 1 d . . . . .
O3 O 0.59725(9) 0.42171(14) 0.44901(12) 0.0828(6) Uani 1 1 d . . . . .
O4 O 0.50457(8) 0.45416(10) 0.33412(8) 0.0487(4) Uani 1 1 d . . . . .
C1 C 0.63535(9) 0.55965(13) 0.33695(11) 0.0360(4) Uani 1 1 d . . . . .
C2 C 0.61327(10) 0.66974(13) 0.33848(10) 0.0371(4) Uani 1 1 d . . . . .
H2 H 0.6545 0.7206 0.3137 0.045 Uiso 1 1 calc R U . . .
C3 C 0.53370(10) 0.71851(13) 0.37378(10) 0.0379(4) Uani 1 1 d . . . . .
H3 H 0.4900 0.6707 0.3979 0.046 Uiso 1 1 calc R U . . .
C4 C 0.52044(10) 0.83064(14) 0.37307(10) 0.0387(4) Uani 1 1 d . . . . .
H4 H 0.5658 0.8750 0.3481 0.046 Uiso 1 1 calc R U . . .
C5 C 0.44356(10) 0.89203(13) 0.40668(10) 0.0361(4) Uani 1 1 d . . . . .
C6 C 0.43691(11) 1.00823(14) 0.39159(12) 0.0451(4) Uani 1 1 d . . . . .
H6 H 0.4822 1.0463 0.3604 0.054 Uiso 1 1 calc R U . . .
C7 C 0.36478(12) 1.06824(15) 0.42179(13) 0.0522(5) Uani 1 1 d . . . . .
H7 H 0.3612 1.1466 0.4107 0.063 Uiso 1 1 calc R U . . .
C8 C 0.29839(11) 1.01435(16) 0.46792(12) 0.0510(5) Uani 1 1 d . . . . .
H8 H 0.2492 1.0555 0.4883 0.061 Uiso 1 1 calc R U . . .
C9 C 0.30399(12) 0.89939(16) 0.48432(14) 0.0543(5) Uani 1 1 d . . . . .
H9 H 0.2586 0.8623 0.5163 0.065 Uiso 1 1 calc R U . . .
C10 C 0.37571(11) 0.83856(15) 0.45412(12) 0.0469(4) Uani 1 1 d . . . . .
H10 H 0.3788 0.7603 0.4657 0.056 Uiso 1 1 calc R U . . .
C11 C 0.72181(10) 0.52734(13) 0.29823(11) 0.0391(4) Uani 1 1 d . . . . .
C12 C 0.81587(13) 0.37769(18) 0.25636(19) 0.0739(7) Uani 1 1 d . . . . .
H12A H 0.8221 0.4027 0.1929 0.111 Uiso 1 1 calc R U . . .
H12B H 0.8188 0.2956 0.2588 0.111 Uiso 1 1 calc R U . . .
H12C H 0.8628 0.4096 0.2933 0.111 Uiso 1 1 calc R U . . .
C13 C 0.57924(10) 0.47001(13) 0.37906(12) 0.0399(4) Uani 1 1 d . . . . .
C14 C 0.44733(12) 0.36818(18) 0.37250(13) 0.0584(5) Uani 1 1 d . . . . .
H14A H 0.3949 0.3619 0.3349 0.088 Uiso 1 1 calc R U . . .
H14B H 0.4310 0.3892 0.4349 0.088 Uiso 1 1 calc R U . . .
H14C H 0.4777 0.2960 0.3734 0.088 Uiso 1 1 calc R U . . .

loop_
_atom_site_aniso_label
_atom_site_aniso_U_11
_atom_site_aniso_U_22
_atom_site_aniso_U_33
_atom_site_aniso_U_23
_atom_site_aniso_U_13
_atom_site_aniso_U_12
O1 0.0349(6) 0.0427(7) 0.0767(9) -0.0058(6) 0.0126(6) -0.0064(5)
O2 0.0366(7) 0.0354(6) 0.0897(10) -0.0046(6) 0.0020(6) 0.0017(5)
O3 0.0473(8) 0.1007(12) 0.1005(12) 0.0642(10) -0.0277(8) -0.0239(8)
O4 0.0435(7) 0.0574(8) 0.0452(7) 0.0111(5) -0.0093(5) -0.0216(6)
C1 0.0284(7) 0.0379(8) 0.0417(8) 0.0046(6) -0.0033(6) -0.0033(6)
C2 0.0323(8) 0.0380(8) 0.0410(8) 0.0046(7) 0.0010(6) -0.0030(6)
C3 0.0332(8) 0.0406(9) 0.0401(8) 0.0051(7) 0.0023(6) -0.0019(6)
C4 0.0336(8) 0.0419(8) 0.0406(8) 0.0038(7) 0.0043(6) -0.0027(7)
C5 0.0339(8) 0.0392(8) 0.0352(8) -0.0001(6) 0.0001(6) -0.0007(6)
C6 0.0426(9) 0.0408(9) 0.0520(10) 0.0031(7) 0.0102(7) -0.0027(7)
C7 0.0531(11) 0.0408(10) 0.0625(11) 0.0002(8) 0.0074(9) 0.0054(8)
C8 0.0408(9) 0.0543(11) 0.0578(11) -0.0074(8) 0.0092(8) 0.0069(8)
C9 0.0421(10) 0.0538(11) 0.0668(12) -0.0003(9) 0.0178(9) -0.0035(8)
C10 0.0416(9) 0.0417(9) 0.0574(10) 0.0043(8) 0.0103(8) -0.0018(7)
C11 0.0314(8) 0.0359(8) 0.0499(9) -0.0028(7) -0.0031(7) -0.0031(6)
C12 0.0442(11) 0.0533(12) 0.124(2) -0.0178(12) 0.0105(12) 0.0089(9)
C13 0.0306(8) 0.0391(9) 0.0498(9) 0.0095(7) -0.0035(7) 0.0008(6)
C14 0.0487(11) 0.0671(13) 0.0593(11) 0.0129(9) -0.0071(9) -0.0290(9)

loop_
_atom_type_symbol
_atom_type_description
_atom_type_scat_dispersion_real
_atom_type_scat_dispersion_imag
_atom_type_scat_source
C C 0.0033 0.0016 'International Tables Vol C Tables 4.2.6.8 and 6.1.1.4'
H H 0.0000 0.0000 'International Tables Vol C Tables 4.2.6.8 and 6.1.1.4'
O O 0.0106 0.0060 'International Tables Vol C Tables 4.2.6.8 and 6.1.1.4'

loop_
_geom_angle_atom_site_label_1
_geom_angle_atom_site_label_2
_geom_angle_atom_site_label_3
_geom_angle
_geom_angle_site_symmetry_1
_geom_angle_site_symmetry_3
_geom_angle_publ_flag
C11 O2 C12 115.34(14) . . ?
C13 O4 C14 115.30(13) . . ?
C2 C1 C11 118.57(13) . . ?
C2 C1 C13 122.42(14) . . ?
C11 C1 C13 118.84(13) . . ?
C1 C2 C3 127.26(14) . . ?
C1 C2 H2 116.4 . . ?
C3 C2 H2 116.4 . . ?
C4 C3 C2 121.39(14) . . ?
C4 C3 H3 119.3 . . ?
C2 C3 H3 119.3 . . ?
C3 C4 C5 127.49(15) . . ?
C3 C4 H4 116.3 . . ?
C5 C4 H4 116.3 . . ?
C6 C5 C10 118.02(15) . . ?
C6 C5 C4 119.62(14) . . ?
C10 C5 C4 122.36(15) . . ?
C7 C6 C5 120.92(16) . . ?
C7 C6 H6 119.5 . . ?
C5 C6 H6 119.5 . . ?
C8 C7 C6 120.36(17) . . ?
C8 C7 H7 119.8 . . ?
C6 C7 H7 119.8 . . ?
C7 C8 C9 119.67(16) . . ?
C7 C8 H8 120.2 . . ?
C9 C8 H8 120.2 . . ?
C10 C9 C8 120.41(16) . . ?
C10 C9 H9 119.8 . . ?
C8 C9 H9 119.8 . . ?
C9 C10 C5 120.61(16) . . ?
C9 C10 H10 119.7 . . ?
C5 C10 H10 119.7 . . ?
O1 C11 O2 123.31(15) . . ?
O1 C11 C1 124.23(14) . . ?
O2 C11 C1 112.46(13) . . ?
O2 C12 H12A 109.5 . . ?
O2 C12 H12B 109.5 . . ?
H12A C12 H12B 109.5 . . ?
O2 C12 H12C 109.5 . . ?
H12A C12 H12C 109.5 . . ?
H12B C12 H12C 109.5 . . ?
O3 C13 O4 123.18(15) . . ?
O3 C13 C1 123.63(15) . . ?
O4 C13 C1 113.06(13) . . ?
O4 C14 H14A 109.5 . . ?
O4 C14 H14B 109.5 . . ?
H14A C14 H14B 109.5 . . ?
O4 C14 H14C 109.5 . . ?
H14A C14 H14C 109.5 . . ?
H14B C14 H14C 109.5 . . ?

loop_
_geom_bond_atom_site_label_1
_geom_bond_atom_site_label_2
_geom_bond_distance
_geom_bond_site_symmetry_2
_geom_bond_publ_flag
O1 C11 1.2020(18) . ?
O2 C11 1.3341(19) . ?
O2 C12 1.451(2) . ?
O3 C13 1.195(2) . ?
O4 C13 1.3243(19) . ?
O4 C14 1.449(2) . ?
C1 C2 1.342(2) . ?
C1 C11 1.482(2) . ?
C1 C13 1.491(2) . ?
C2 C3 1.436(2) . ?
C2 H2 0.9400 . ?
C3 C4 1.339(2) . ?
C3 H3 0.9400 . ?
C4 C5 1.461(2) . ?
C4 H4 0.9400 . ?
C5 C6 1.392(2) . ?
C5 C10 1.393(2) . ?
C6 C7 1.379(2) . ?
C6 H6 0.9400 . ?
C7 C8 1.369(3) . ?
C7 H7 0.9400 . ?
C8 C9 1.380(3) . ?
C8 H8 0.9400 . ?
C9 C10 1.379(2) . ?
C9 H9 0.9400 . ?
C10 H10 0.9400 . ?
C12 H12A 0.9700 . ?
C12 H12B 0.9700 . ?
C12 H12C 0.9700 . ?
C14 H14A 0.9700 . ?
C14 H14B 0.9700 . ?
C14 H14C 0.9700 . ?

loop_
_geom_hbond_atom_site_label_D
_geom_hbond_atom_site_label_H
_geom_hbond_atom_site_label_A
_geom_hbond_distance_DH
_geom_hbond_distance_HA
_geom_hbond_distance_DA
_geom_hbond_angle_DHA
_geom_hbond_site_symmetry_A
C14 H14A O1 0.97 2.45 3.386(2) 161.9 4_465
C12 H12B O2 0.97 2.65 3.571(3) 158.5 2_655

loop_
_geom_torsion_atom_site_label_1
_geom_torsion_atom_site_label_2
_geom_torsion_atom_site_label_3
_geom_torsion_atom_site_label_4
_geom_torsion
_geom_torsion_site_symmetry_1
_geom_torsion_site_symmetry_2
_geom_torsion_site_symmetry_3
_geom_torsion_site_symmetry_4
_geom_torsion_publ_flag
C11 C1 C2 C3 -179.20(14) . . . . ?
C13 C1 C2 C3 -3.9(3) . . . . ?
C1 C2 C3 C4 178.49(16) . . . . ?
C2 C3 C4 C5 -179.73(14) . . . . ?
C3 C4 C5 C6 -173.22(16) . . . . ?
C3 C4 C5 C10 7.0(3) . . . . ?
C10 C5 C6 C7 -0.7(3) . . . . ?
C4 C5 C6 C7 179.43(16) . . . . ?
C5 C6 C7 C8 0.4(3) . . . . ?
C6 C7 C8 C9 0.1(3) . . . . ?
C7 C8 C9 C10 -0.4(3) . . . . ?
C8 C9 C10 C5 0.0(3) . . . . ?
C6 C5 C10 C9 0.5(3) . . . . ?
C4 C5 C10 C9 -179.66(16) . . . . ?
C12 O2 C11 O1 1.3(3) . . . . ?
C12 O2 C11 C1 -178.98(16) . . . . ?
C2 C1 C11 O1 6.0(2) . . . . ?
C13 C1 C11 O1 -169.43(16) . . . . ?
C2 C1 C11 O2 -173.69(14) . . . . ?
C13 C1 C11 O2 10.9(2) . . . . ?
C14 O4 C13 O3 -3.6(3) . . . . ?
C14 O4 C13 C1 -179.72(16) . . . . ?
C2 C1 C13 O3 -107.2(2) . . . . ?
C11 C1 C13 O3 68.0(2) . . . . ?
C2 C1 C13 O4 68.8(2) . . . . ?
C11 C1 C13 O4 -115.92(16) . . . . ?
